data_4308947
loop_
_publ_author_name
'Junichi Nishijo'
'Akira Miyazaki'
'Toshiaki Enoki'
'Ryoji Watanabe'
'Yoshiyuki Kuwatani'
'Masahiko Iyoda'

_publ_contact_author 'Toshiaki Enoki'
_publ_contact_author_email tenoki@chem.titech.ac.jp
_publ_section_title
;
d-Electron-Induced Negative Magnetoresistance of a \p-d Interaction System
Based on a Brominated-TTF Donor
;
_journal_name_full 'Inorganic Chemistry'
_journal_page_first 2493
_journal_page_last 2506
_journal_paper_doi 10.1021/ic048548k
_journal_volume 44
_journal_year 2005
_chemical_formula_sum 'C16 H8 Br8 Fe S12'
_chemical_formula_weight 1280.07
_chemical_name_common
; 
(4,5-dibromo-4',5'-ethylenedithiotetrathiafulvalene)2(tetrabromo iron)
;
_space_group_IT_number 15
_symmetry_cell_setting monoclinic
_symmetry_space_group_name_Hall '-I 2xb'
_symmetry_space_group_name_H-M 'I 2/b 1 1'
_atom_sites_solution_hydrogens geom
_atom_sites_solution_primary direct
_atom_sites_solution_secondary difmap
_cell_angle_alpha 90.26(16)
_cell_angle_beta 90.00
_cell_angle_gamma 90.00
_cell_formula_units_Z 4
_cell_length_a 7.066(10)
_cell_length_b 13.10(2)
_cell_length_c 35.65(9)
_cell_measurement_temperature 293(2)
_cell_volume 3300(11)
_computing_structure_refinement 'SHELXL-97 (Sheldrick, 1997)'
_computing_structure_solution 'SHELXS-97 (Sheldrick, 1990)'
_diffrn_ambient_temperature 293(2)
_diffrn_measured_fraction_theta_full 0.621
_diffrn_measured_fraction_theta_max 0.621
_diffrn_measurement_device_type 'Rigaku AFC7R with CCD detector'
_diffrn_radiation_monochromator graphite
_diffrn_radiation_source 'fine-focus sealed tube'
_diffrn_radiation_type MoK\a
_diffrn_radiation_wavelength 0.71069
_diffrn_reflns_av_R_equivalents 0.0693
_diffrn_reflns_av_sigmaI/netI 0.1091
_diffrn_reflns_limit_h_max 7
_diffrn_reflns_limit_h_min -9
_diffrn_reflns_limit_k_max 17
_diffrn_reflns_limit_k_min -17
_diffrn_reflns_limit_l_max 48
_diffrn_reflns_limit_l_min -46
_diffrn_reflns_number 7286
_diffrn_reflns_theta_full 30.76
_diffrn_reflns_theta_max 30.76
_diffrn_reflns_theta_min 2.29
_exptl_absorpt_coefficient_mu 10.915
_exptl_crystal_colour Black
_exptl_crystal_density_diffrn 2.576
_exptl_crystal_density_method 'not measured'
_exptl_crystal_description Needle
_exptl_crystal_F_000 2408
_exptl_crystal_size_max 1mm
_exptl_crystal_size_mid 0.1mm
_exptl_crystal_size_min 0.05mm
_refine_diff_density_max 0.675
_refine_diff_density_min -0.814
_refine_diff_density_rms 0.142
_refine_ls_extinction_method none
_refine_ls_goodness_of_fit_ref 1.053
_refine_ls_hydrogen_treatment mixed
_refine_ls_matrix_type full
_refine_ls_number_parameters 168
_refine_ls_number_reflns 3205
_refine_ls_number_restraints 0
_refine_ls_restrained_S_all 1.053
_refine_ls_R_factor_all 0.0900
_refine_ls_R_factor_gt 0.0579
_refine_ls_shift/su_max 0.005
_refine_ls_shift/su_mean 0.001
_refine_ls_structure_factor_coef Fsqd
_refine_ls_weighting_details 'calc w=1/[\s^2^(Fo^2^)+(0.0262P)^2^+2.2377P] where P=(Fo^2^+2Fc^2^)/3'
_refine_ls_weighting_scheme calc
_refine_ls_wR_factor_gt 0.1198
_refine_ls_wR_factor_ref 0.1321
_reflns_number_gt 2287
_reflns_number_total 3205
_reflns_threshold_expression >2sigma(I)
_cod_data_source_file ic048548ksi20041016_122440_1.cif
_cod_data_source_block (EDT-TTFBr2)2FeBr4
_cod_database_code 4308947

loop_
_symmetry_equiv_pos_as_xyz
'x, y, z'
'-x, y+1/2, z'
'x+1/2, y+1/2, z+1/2'
'-x+1/2, y+1, z+1/2'
'-x, -y, -z'
'x, -y-1/2, -z'
'-x+1/2, -y+1/2, -z+1/2'
'x+1/2, -y, -z+1/2'

loop_
_atom_site_label
_atom_site_type_symbol
_atom_site_fract_x
_atom_site_fract_y
_atom_site_fract_z
_atom_site_U_iso_or_equiv
_atom_site_adp_type
_atom_site_occupancy
_atom_site_symmetry_multiplicity
_atom_site_calc_flag
_atom_site_refinement_flags
_atom_site_disorder_assembly
_atom_site_disorder_group
Fe1 Fe 0.04663(16) 0.2500 0.5000 0.0307(3) Uani 1 2 d S . .
Br1 Br 0.24164(12) 0.35100(7) 0.46231(3) 0.0555(3) Uani 1 1 d . . .
Br2 Br -0.14426(11) 0.15203(7) 0.46164(3) 0.0590(3) Uani 1 1 d . . .
Br3 Br 0.32338(9) 0.12945(6) 0.13917(2) 0.0392(2) Uani 1 1 d . . .
Br4 Br 0.32895(9) -0.13594(5) 0.14111(2) 0.0391(2) Uani 1 1 d . . .
C1 C 0.3306(7) -0.0531(5) 0.18279(19) 0.0253(12) Uani 1 1 d . . .
C2 C 0.3312(7) 0.0495(5) 0.18213(18) 0.0237(12) Uani 1 1 d . . .
C3 C 0.3337(7) 0.0001(5) 0.2519(2) 0.0265(13) Uani 1 1 d . . .
C4 C 0.3333(7) -0.0003(4) 0.29010(19) 0.0249(12) Uani 1 1 d . . .
C5 C 0.3259(7) -0.0500(5) 0.3605(2) 0.0273(13) Uani 1 1 d . . .
C6 C 0.3292(7) 0.0532(4) 0.35953(18) 0.0223(12) Uani 1 1 d . . .
C7 C 0.3859(10) 0.0486(5) 0.4353(2) 0.0382(15) Uani 1 1 d . . .
H7A H 0.5178 0.0287 0.4333 0.046 Uiso 1 1 calc R . .
H7B H 0.3700 0.0842 0.4590 0.046 Uiso 1 1 calc R . .
C8 C 0.2662(10) -0.0457(6) 0.4356(2) 0.0428(17) Uani 1 1 d . . .
H8A H 0.1342 -0.0260 0.4336 0.051 Uiso 1 1 calc R . .
H8B H 0.2827 -0.0799 0.4595 0.051 Uiso 1 1 calc R . .
S1 S 0.3351(2) -0.11346(12) 0.22653(5) 0.0317(4) Uani 1 1 d . . .
S2 S 0.3335(2) 0.11175(12) 0.22497(5) 0.0312(4) Uani 1 1 d . . .
S3 S 0.3290(2) -0.11072(12) 0.31698(5) 0.0296(3) Uani 1 1 d . . .
S4 S 0.3341(2) 0.11247(11) 0.31579(5) 0.0286(3) Uani 1 1 d . . .
S5 S 0.3314(2) 0.13592(13) 0.39757(6) 0.0360(4) Uani 1 1 d . . .
S6 S 0.3207(2) -0.13282(13) 0.39881(5) 0.0344(4) Uani 1 1 d . . .

loop_
_atom_site_aniso_label
_atom_site_aniso_U_11
_atom_site_aniso_U_22
_atom_site_aniso_U_33
_atom_site_aniso_U_23
_atom_site_aniso_U_13
_atom_site_aniso_U_12
Fe1 0.0368(6) 0.0325(7) 0.0228(8) -0.0014(5) 0.000 0.000
Br1 0.0680(5) 0.0569(5) 0.0417(6) 0.0075(4) 0.0111(4) -0.0182(4)
Br2 0.0665(5) 0.0687(6) 0.0416(6) -0.0126(4) -0.0094(4) -0.0227(4)
Br3 0.0429(4) 0.0474(4) 0.0274(4) 0.0132(3) 0.0003(3) -0.0009(3)
Br4 0.0430(4) 0.0461(4) 0.0281(5) -0.0150(3) 0.0003(3) 0.0009(2)
C1 0.028(3) 0.034(3) 0.015(3) -0.005(3) -0.001(2) 0.002(2)
C2 0.029(3) 0.034(3) 0.008(3) -0.001(2) 0.002(2) -0.002(2)
C3 0.029(3) 0.027(3) 0.023(4) -0.005(3) -0.003(2) 0.0039(19)
C4 0.030(3) 0.028(3) 0.017(4) -0.002(3) -0.002(2) 0.000(2)
C5 0.026(3) 0.033(3) 0.022(4) 0.002(3) -0.002(2) 0.003(2)
C6 0.029(3) 0.028(3) 0.010(3) 0.000(2) -0.004(2) 0.004(2)
C7 0.059(4) 0.037(4) 0.019(4) -0.002(3) -0.014(3) -0.002(3)
C8 0.055(4) 0.053(5) 0.021(4) 0.003(3) 0.008(3) 0.003(3)
S1 0.0478(9) 0.0256(8) 0.0216(10) -0.0011(7) 0.0001(6) 0.0001(6)
S2 0.0464(9) 0.0240(8) 0.0233(10) 0.0000(7) 0.0006(6) -0.0009(5)
S3 0.0431(8) 0.0243(8) 0.0212(10) -0.0008(6) -0.0006(6) -0.0002(5)
S4 0.0411(8) 0.0245(8) 0.0202(9) -0.0004(6) -0.0009(6) 0.0002(5)
S5 0.0522(10) 0.0312(9) 0.0247(11) -0.0065(7) -0.0011(7) 0.0020(6)
S6 0.0518(9) 0.0313(9) 0.0201(10) 0.0040(7) -0.0015(6) -0.0007(6)

loop_
_atom_type_symbol
_atom_type_description
_atom_type_scat_dispersion_real
_atom_type_scat_dispersion_imag
_atom_type_scat_source
S S 0.1246 0.1234 'International Tables Vol C Tables 4.2.6.8 and 6.1.1.4'
C C 0.0033 0.0016 'International Tables Vol C Tables 4.2.6.8 and 6.1.1.4'
H H 0.0000 0.0000 'International Tables Vol C Tables 4.2.6.8 and 6.1.1.4'
Br Br -0.2901 2.4595 'International Tables Vol C Tables 4.2.6.8 and 6.1.1.4'
Fe Fe 0.3463 0.8444 'International Tables Vol C Tables 4.2.6.8 and 6.1.1.4'

loop_
_geom_angle_atom_site_label_1
_geom_angle_atom_site_label_2
_geom_angle_atom_site_label_3
_geom_angle
_geom_angle_site_symmetry_1
_geom_angle_site_symmetry_3
_geom_angle_publ_flag
Br2 Fe1 Br2 108.43(15) 6_566 . ?
Br2 Fe1 Br1 111.71(13) 6_566 . ?
Br2 Fe1 Br1 108.60(15) . . ?
Br2 Fe1 Br1 108.60(15) 6_566 6_566 ?
Br2 Fe1 Br1 111.72(13) . 6_566 ?
Br1 Fe1 Br1 107.82(15) . 6_566 ?
C2 C1 S1 118.1(5) . . ?
C2 C1 Br4 125.0(6) . . ?
S1 C1 Br4 116.9(4) . . ?
C1 C2 S2 116.9(5) . . ?
C1 C2 Br3 125.5(5) . . ?
S2 C2 Br3 117.6(4) . . ?
C4 C3 S1 120.8(5) . . ?
C4 C3 S2 123.7(5) . . ?
S1 C3 S2 115.5(4) . . ?
C3 C4 S4 121.3(5) . . ?
C3 C4 S3 124.0(5) . . ?
S4 C4 S3 114.7(4) . . ?
C6 C5 S3 115.4(6) . . ?
C6 C5 S6 130.2(6) . . ?
S3 C5 S6 114.4(4) . . ?
C5 C6 S5 126.9(6) . . ?
C5 C6 S4 118.2(5) . . ?
S5 C6 S4 114.8(4) . . ?
C8 C7 S5 114.1(5) . . ?
C7 C8 S6 113.5(5) . . ?
C3 S1 C1 94.2(4) . . ?
C2 S2 C3 95.3(3) . . ?
C4 S3 C5 96.5(3) . . ?
C4 S4 C6 95.2(3) . . ?
C6 S5 C7 100.9(4) . . ?
C5 S6 C8 100.4(4) . . ?

loop_
_geom_bond_atom_site_label_1
_geom_bond_atom_site_label_2
_geom_bond_distance
_geom_bond_site_symmetry_2
_geom_bond_publ_flag
Fe1 Br2 2.307(4) 6_566 ?
Fe1 Br2 2.307(4) . ?
Fe1 Br1 2.339(4) . ?
Fe1 Br1 2.339(4) 6_566 ?
Br3 C2 1.860(7) . ?
Br4 C1 1.836(7) . ?
C1 C2 1.345(9) . ?
C1 S1 1.752(8) . ?
C2 S2 1.728(7) . ?
C3 C4 1.362(10) . ?
C3 S1 1.738(7) . ?
C3 S2 1.753(8) . ?
C4 S4 1.735(7) . ?
C4 S3 1.739(7) . ?
C5 C6 1.353(9) . ?
C5 S3 1.742(8) . ?
C5 S6 1.748(8) . ?
C6 S5 1.732(7) . ?
C6 S4 1.745(8) . ?
C7 C8 1.498(10) . ?
C7 S5 1.811(8) . ?
C8 S6 1.778(9) . ?
